data_1505902
loop_
_publ_author_name
'Bentley, David J.'
'Slawin, Alexandra M. Z.'
'Moody, Christopher J.'

_publ_section_title
;
 Total synthesis of stephanotic acid methyl ester.
;
_journal_issue 10
_journal_name_full 'Organic letters'
_journal_page_first 1975
_journal_page_last 1978
_journal_paper_doi 10.1021/ol060153c
_journal_volume 8
_journal_year 2006
_chemical_formula_moiety 'C25 H28 N2 O5'
_chemical_formula_sum 'C25 H28 N2 O5'
_chemical_formula_weight 436.49
_chemical_name_systematic ?
_space_group_IT_number 14
_symmetry_cell_setting monoclinic
_symmetry_space_group_name_Hall '-P 2yn'
_symmetry_space_group_name_H-M 'P 1 21/n 1'
_atom_sites_solution_hydrogens geom
_atom_sites_solution_primary direct
_atom_sites_solution_secondary difmap
_audit_creation_method SHELXL-97
_cell_angle_alpha 90.00
_cell_angle_beta 108.455(3)
_cell_angle_gamma 90.00
_cell_formula_units_Z 4
_cell_length_a 14.248(3)
_cell_length_b 7.7909(16)
_cell_length_c 22.151(5)
_cell_measurement_reflns_used 5262
_cell_measurement_temperature 93(2)
_cell_measurement_theta_max 25.3491
_cell_measurement_theta_min 2.0467
_cell_volume 2332.4(9)
_computing_cell_refinement 'CrystalClear (Rigaku Corp., 2004)'
_computing_data_collection 'CrystalClear (Rigaku Corp., 2004)'
_computing_data_reduction 'CrystalClear (Rigaku Corp., 2004)'
_computing_molecular_graphics 'Bruker SHELXTL'
_computing_publication_material 'Bruker SHELXTL'
_computing_structure_refinement 'SHELXL-97 (Sheldrick, 1997)'
_computing_structure_solution 'SHELXS-97 (Sheldrick, 1990)'
_diffrn_ambient_temperature 93(2)
_diffrn_detector_area_resol_mean 0.83
_diffrn_measured_fraction_theta_full 0.921
_diffrn_measured_fraction_theta_max 0.921
_diffrn_measurement_device_type CCD
_diffrn_measurement_method dtprofit.ref
_diffrn_radiation_monochromator confocal
_diffrn_radiation_source 'rotating anode'
_diffrn_radiation_type MoK\a
_diffrn_radiation_wavelength 0.71073
_diffrn_reflns_av_R_equivalents 0.0329
_diffrn_reflns_av_sigmaI/netI 0.0246
_diffrn_reflns_limit_h_max 17
_diffrn_reflns_limit_h_min -16
_diffrn_reflns_limit_k_max 8
_diffrn_reflns_limit_k_min -9
_diffrn_reflns_limit_l_max 22
_diffrn_reflns_limit_l_min -26
_diffrn_reflns_number 16112
_diffrn_reflns_theta_full 25.36
_diffrn_reflns_theta_max 25.36
_diffrn_reflns_theta_min 2.79
_exptl_absorpt_coefficient_mu 0.087
_exptl_absorpt_correction_T_max 1.0000
_exptl_absorpt_correction_T_min 0.2692
_exptl_absorpt_correction_type multi-scan
_exptl_crystal_colour Colorless
_exptl_crystal_density_diffrn 1.243
_exptl_crystal_density_method 'not measured'
_exptl_crystal_description Platelet
_exptl_crystal_F_000 928
_exptl_crystal_size_max 0.2000
_exptl_crystal_size_mid 0.2000
_exptl_crystal_size_min 0.0300
_refine_diff_density_max 0.225
_refine_diff_density_min -0.184
_refine_diff_density_rms 0.036
_refine_ls_extinction_coef 0.0039(17)
_refine_ls_extinction_expression Fc^*^=kFc[1+0.001xFc^2^\l^3^/sin(2\q)]^-1/4^
_refine_ls_extinction_method SHELXL
_refine_ls_goodness_of_fit_ref 1.046
_refine_ls_hydrogen_treatment constr
_refine_ls_matrix_type full
_refine_ls_number_parameters 299
_refine_ls_number_reflns 3944
_refine_ls_number_restraints 2
_refine_ls_restrained_S_all 1.046
_refine_ls_R_factor_all 0.0438
_refine_ls_R_factor_gt 0.0368
_refine_ls_shift/su_max 0.000
_refine_ls_shift/su_mean 0.000
_refine_ls_structure_factor_coef Fsqd
_refine_ls_weighting_details 'calc w=1/[\s^2^(Fo^2^)+(0.0415P)^2^+0.9390P] where P=(Fo^2^+2Fc^2^)/3'
_refine_ls_weighting_scheme calc
_refine_ls_wR_factor_gt 0.0855
_refine_ls_wR_factor_ref 0.0902
_reflns_number_gt 3426
_reflns_number_total 3944
_reflns_threshold_expression >2sigma(I)
_cod_data_source_file ol060153csi20060119_044616.cif
_cod_data_source_block cmex48
_cod_depositor_comments
;
The following automatic conversions were performed:

'_symmetry_cell_setting' value 'Monoclinic' changed to 'monoclinic'
according to /home/saulius/struct/CIF-dictionaries/cif_core.dic
dictionary named 'cif_core.dic' version 2.4.1 from 2010-06-29.

Automatic conversion script
Id: cif_fix_values 1715 2011-07-08 13:25:40Z adriana 
;
_cod_original_cell_volume 2332.5(9)
_cod_original_sg_symbol_H-M P2(1)/n
_cod_database_code 1505902

loop_
_symmetry_equiv_pos_as_xyz
'x, y, z'
'-x+1/2, y+1/2, -z+1/2'
'-x, -y, -z'
'x-1/2, -y-1/2, z-1/2'

loop_
_atom_site_label
_atom_site_type_symbol
_atom_site_fract_x
_atom_site_fract_y
_atom_site_fract_z
_atom_site_U_iso_or_equiv
_atom_site_adp_type
_atom_site_occupancy
_atom_site_symmetry_multiplicity
_atom_site_calc_flag
_atom_site_refinement_flags
C1A C 0.55480(10) 0.10571(16) 0.14903(7) 0.0153(3) Uani 1 1 d .
N1 N 0.45827(8) 0.16664(14) 0.12479(5) 0.0172(3) Uani 1 1 d D
H1N H 0.4240(12) 0.193(2) 0.0799(2) 0.040(5) Uiso 1 1 d D
C2 C 0.42156(10) 0.19157(17) 0.17352(7) 0.0173(3) Uani 1 1 d .
H2A H 0.3571 0.2332 0.1691 0.021 Uiso 1 1 calc R
C3 C 0.49136(9) 0.14786(16) 0.23050(6) 0.0152(3) Uani 1 1 d .
C3A C 0.57792(9) 0.09065(16) 0.21528(6) 0.0145(3) Uani 1 1 d .
C4 C 0.67121(10) 0.02772(16) 0.25076(7) 0.0163(3) Uani 1 1 d .
H4A H 0.6893 0.0173 0.2957 0.020 Uiso 1 1 calc R
C5 C 0.73623(10) -0.01880(17) 0.21873(7) 0.0173(3) Uani 1 1 d .
H5A H 0.7989 -0.0646 0.2424 0.021 Uiso 1 1 calc R
C6 C 0.71329(10) -0.00102(16) 0.15242(7) 0.0167(3) Uani 1 1 d .
C7 C 0.62150(10) 0.06347(16) 0.11674(7) 0.0164(3) Uani 1 1 d .
H7A H 0.6047 0.0783 0.0720 0.020 Uiso 1 1 calc R
C8 C 0.47587(10) 0.15846(17) 0.29120(7) 0.0176(3) Uani 1 1 d .
H8A H 0.4141 0.2020 0.2922 0.021 Uiso 1 1 calc R
O8 O 0.53629(7) 0.11566(13) 0.34213(5) 0.0226(2) Uani 1 1 d .
C9 C 0.79077(10) -0.05715(17) 0.12223(7) 0.0179(3) Uani 1 1 d .
H9A H 0.8330 -0.1448 0.1514 0.022 Uiso 1 1 calc R
C10 C 0.74642(10) -0.14581(17) 0.05742(7) 0.0172(3) Uani 1 1 d .
H10A H 0.7249 -0.0547 0.0241 0.021 Uiso 1 1 calc R
N11 N 0.82299(8) -0.24893(15) 0.04366(5) 0.0175(3) Uani 1 1 d D
H11N H 0.8737(9) -0.302(2) 0.0795(5) 0.036(5) Uiso 1 1 d D
C12 C 0.82583(9) -0.26393(17) -0.01613(7) 0.0160(3) Uani 1 1 d .
O12 O 0.76771(7) -0.19951(13) -0.06307(5) 0.0218(2) Uani 1 1 d .
O13 O 0.90434(7) -0.36145(13) -0.01703(4) 0.0203(2) Uani 1 1 d .
C14 C 0.91188(10) -0.39372(19) -0.08009(7) 0.0214(3) Uani 1 1 d .
H14A H 0.9785 -0.4395 -0.0758 0.026 Uiso 1 1 calc R
H14B H 0.9040 -0.2841 -0.1038 0.026 Uiso 1 1 calc R
C15 C 0.83501(10) -0.51905(18) -0.11729(7) 0.0194(3) Uani 1 1 d .
C16 C 0.77277(10) -0.47760(18) -0.17732(7) 0.0209(3) Uani 1 1 d .
H16A H 0.7784 -0.3685 -0.1950 0.025 Uiso 1 1 calc R
C17 C 0.70214(11) -0.5933(2) -0.21214(8) 0.0269(4) Uani 1 1 d .
H17A H 0.6601 -0.5636 -0.2534 0.032 Uiso 1 1 calc R
C18 C 0.69337(12) -0.7517(2) -0.18646(8) 0.0332(4) Uani 1 1 d .
H18A H 0.6442 -0.8303 -0.2097 0.040 Uiso 1 1 calc R
C19 C 0.75614(14) -0.7957(2) -0.12703(9) 0.0368(4) Uani 1 1 d .
H19A H 0.7506 -0.9052 -0.1096 0.044 Uiso 1 1 calc R
C20 C 0.82714(13) -0.6807(2) -0.09263(8) 0.0296(4) Uani 1 1 d .
H20A H 0.8707 -0.7124 -0.0520 0.036 Uiso 1 1 calc R
C21 C 0.86156(10) 0.09064(18) 0.11673(7) 0.0225(3) Uani 1 1 d .
H21A H 0.9050 0.0442 0.0929 0.027 Uiso 1 1 calc R
C22 C 0.80736(11) 0.24714(19) 0.07984(8) 0.0260(3) Uani 1 1 d .
H22A H 0.8558 0.3346 0.0779 0.039 Uiso 1 1 calc R
H22B H 0.7628 0.2944 0.1014 0.039 Uiso 1 1 calc R
H22C H 0.7689 0.2124 0.0365 0.039 Uiso 1 1 calc R
C23 C 0.92863(11) 0.1447(2) 0.18223(8) 0.0272(4) Uani 1 1 d .
H23A H 0.9723 0.2376 0.1777 0.041 Uiso 1 1 calc R
H23B H 0.9686 0.0465 0.2033 0.041 Uiso 1 1 calc R
H23C H 0.8881 0.1849 0.2079 0.041 Uiso 1 1 calc R
C24 C 0.65731(10) -0.26048(17) 0.05266(7) 0.0169(3) Uani 1 1 d .
O24 O 0.58318(7) -0.26087(13) 0.00699(5) 0.0233(3) Uani 1 1 d .
O25 O 0.67175(7) -0.36158(12) 0.10299(5) 0.0202(2) Uani 1 1 d .
C26 C 0.58843(11) -0.46952(18) 0.10483(7) 0.0236(3) Uani 1 1 d .
H26A H 0.6132 -0.5654 0.1350 0.028 Uiso 1 1 calc R
H26B H 0.5561 -0.5190 0.0621 0.028 Uiso 1 1 calc R
C27 C 0.51398(13) -0.3670(2) 0.12516(9) 0.0359(4) Uani 1 1 d .
H27A H 0.4588 -0.4414 0.1256 0.054 Uiso 1 1 calc R
H27B H 0.4891 -0.2724 0.0952 0.054 Uiso 1 1 calc R
H27C H 0.5456 -0.3204 0.1679 0.054 Uiso 1 1 calc R

loop_
_atom_site_aniso_label
_atom_site_aniso_U_11
_atom_site_aniso_U_22
_atom_site_aniso_U_33
_atom_site_aniso_U_23
_atom_site_aniso_U_13
_atom_site_aniso_U_12
C1A 0.0149(6) 0.0136(6) 0.0179(8) -0.0009(5) 0.0056(6) -0.0010(5)
N1 0.0153(6) 0.0216(6) 0.0140(7) 0.0006(5) 0.0037(5) 0.0021(4)
C2 0.0143(6) 0.0190(7) 0.0199(8) -0.0001(5) 0.0075(6) 0.0005(5)
C3 0.0127(6) 0.0162(6) 0.0175(8) -0.0010(5) 0.0062(6) -0.0024(5)
C3A 0.0144(6) 0.0128(6) 0.0165(8) -0.0011(5) 0.0053(6) -0.0020(5)
C4 0.0152(6) 0.0173(6) 0.0148(8) -0.0009(5) 0.0024(6) -0.0012(5)
C5 0.0128(6) 0.0178(7) 0.0199(8) -0.0010(5) 0.0031(6) 0.0004(5)
C6 0.0156(6) 0.0134(6) 0.0226(8) -0.0036(5) 0.0082(6) -0.0030(5)
C7 0.0207(7) 0.0155(6) 0.0144(7) -0.0018(5) 0.0075(6) -0.0019(5)
C8 0.0152(6) 0.0197(7) 0.0196(8) -0.0009(6) 0.0081(7) -0.0040(5)
O8 0.0203(5) 0.0305(6) 0.0169(6) 0.0007(4) 0.0057(5) -0.0040(4)
C9 0.0153(6) 0.0197(7) 0.0194(8) -0.0013(5) 0.0064(6) 0.0013(5)
C10 0.0151(7) 0.0194(7) 0.0177(8) -0.0010(5) 0.0062(6) 0.0024(5)
N11 0.0153(6) 0.0232(6) 0.0143(7) -0.0020(5) 0.0049(5) 0.0040(5)
C12 0.0128(6) 0.0172(6) 0.0177(8) -0.0015(5) 0.0045(6) 0.0004(5)
O12 0.0201(5) 0.0272(5) 0.0175(6) 0.0016(4) 0.0048(5) 0.0060(4)
O13 0.0167(5) 0.0300(5) 0.0148(5) -0.0031(4) 0.0056(4) 0.0074(4)
C14 0.0183(7) 0.0322(8) 0.0165(8) -0.0035(6) 0.0094(6) 0.0024(6)
C15 0.0190(7) 0.0252(7) 0.0178(8) -0.0032(6) 0.0113(6) 0.0034(6)
C16 0.0186(7) 0.0232(7) 0.0231(9) -0.0018(6) 0.0100(7) 0.0048(5)
C17 0.0208(7) 0.0337(8) 0.0253(9) -0.0066(7) 0.0061(7) 0.0042(6)
C18 0.0329(9) 0.0329(9) 0.0380(11) -0.0140(7) 0.0171(9) -0.0076(7)
C19 0.0526(11) 0.0266(8) 0.0384(11) -0.0007(7) 0.0245(10) -0.0060(8)
C20 0.0386(9) 0.0294(8) 0.0222(9) 0.0018(6) 0.0116(8) 0.0036(7)
C21 0.0186(7) 0.0238(7) 0.0294(9) -0.0060(6) 0.0138(7) -0.0027(6)
C22 0.0260(8) 0.0259(8) 0.0281(9) -0.0019(6) 0.0112(7) -0.0070(6)
C23 0.0173(7) 0.0295(8) 0.0337(10) -0.0067(7) 0.0065(7) -0.0039(6)
C24 0.0176(7) 0.0200(7) 0.0143(8) -0.0034(5) 0.0067(7) 0.0022(5)
O24 0.0195(5) 0.0327(6) 0.0153(6) 0.0005(4) 0.0023(5) -0.0044(4)
O25 0.0196(5) 0.0195(5) 0.0189(6) 0.0003(4) 0.0024(4) -0.0016(4)
C26 0.0276(8) 0.0195(7) 0.0240(9) 0.0009(6) 0.0085(7) -0.0056(6)
C27 0.0412(10) 0.0303(9) 0.0470(11) -0.0014(7) 0.0294(9) -0.0074(7)

loop_
_atom_type_symbol
_atom_type_description
_atom_type_scat_dispersion_real
_atom_type_scat_dispersion_imag
_atom_type_scat_source
C C 0.0033 0.0016 'International Tables Vol C Tables 4.2.6.8 and 6.1.1.4'
H H 0.0000 0.0000 'International Tables Vol C Tables 4.2.6.8 and 6.1.1.4'
N N 0.0061 0.0033 'International Tables Vol C Tables 4.2.6.8 and 6.1.1.4'
O O 0.0106 0.0060 'International Tables Vol C Tables 4.2.6.8 and 6.1.1.4'

loop_
_geom_angle_atom_site_label_1
_geom_angle_atom_site_label_2
_geom_angle_atom_site_label_3
_geom_angle
N1 C1A C7 129.17(13)
N1 C1A C3A 107.95(11)
C7 C1A C3A 122.88(12)
C2 N1 C1A 108.97(11)
C2 N1 H1N 125.7(11)
C1A N1 H1N 125.3(10)
N1 C2 C3 110.20(12)
N1 C2 H2A 124.9
C3 C2 H2A 124.9
C2 C3 C8 124.33(12)
C2 C3 C3A 106.46(12)
C8 C3 C3A 129.20(13)
C4 C3A C1A 118.86(12)
C4 C3A C3 134.73(13)
C1A C3A C3 106.41(11)
C5 C4 C3A 118.35(13)
C5 C4 H4A 120.8
C3A C4 H4A 120.8
C4 C5 C6 122.56(13)
C4 C5 H5A 118.7
C6 C5 H5A 118.7
C7 C6 C5 119.67(12)
C7 C6 C9 122.39(12)
C5 C6 C9 117.93(12)
C6 C7 C1A 117.62(12)
C6 C7 H7A 121.2
C1A C7 H7A 121.2
O8 C8 C3 125.09(12)
O8 C8 H8A 117.5
C3 C8 H8A 117.5
C6 C9 C10 113.44(11)
C6 C9 C21 113.47(11)
C10 C9 C21 110.08(11)
C6 C9 H9A 106.4
C10 C9 H9A 106.4
C21 C9 H9A 106.4
N11 C10 C24 108.83(11)
N11 C10 C9 109.17(11)
C24 C10 C9 114.46(11)
N11 C10 H10A 108.1
C24 C10 H10A 108.1
C9 C10 H10A 108.1
C12 N11 C10 120.71(11)
C12 N11 H11N 121.2(10)
C10 N11 H11N 118.1(10)
O12 C12 N11 125.69(12)
O12 C12 O13 124.09(12)
N11 C12 O13 110.21(12)
C12 O13 C14 114.97(11)
O13 C14 C15 112.06(11)
O13 C14 H14A 109.2
C15 C14 H14A 109.2
O13 C14 H14B 109.2
C15 C14 H14B 109.2
H14A C14 H14B 107.9
C16 C15 C20 118.82(14)
C16 C15 C14 120.63(13)
C20 C15 C14 120.52(13)
C15 C16 C17 120.92(14)
C15 C16 H16A 119.5
C17 C16 H16A 119.5
C18 C17 C16 119.69(15)
C18 C17 H17A 120.2
C16 C17 H17A 120.2
C19 C18 C17 119.92(15)
C19 C18 H18A 120.0
C17 C18 H18A 120.0
C18 C19 C20 120.28(15)
C18 C19 H19A 119.9
C20 C19 H19A 119.9
C19 C20 C15 120.33(15)
C19 C20 H20A 119.8
C15 C20 H20A 119.8
C23 C21 C22 110.24(12)
C23 C21 C9 110.85(12)
C22 C21 C9 113.54(12)
C23 C21 H21A 107.3
C22 C21 H21A 107.3
C9 C21 H21A 107.3
C21 C22 H22A 109.5
C21 C22 H22B 109.5
H22A C22 H22B 109.5
C21 C22 H22C 109.5
H22A C22 H22C 109.5
H22B C22 H22C 109.5
C21 C23 H23A 109.5
C21 C23 H23B 109.5
H23A C23 H23B 109.5
C21 C23 H23C 109.5
H23A C23 H23C 109.5
H23B C23 H23C 109.5
O24 C24 O25 124.29(13)
O24 C24 C10 123.06(12)
O25 C24 C10 112.61(12)
C24 O25 C26 116.90(11)
O25 C26 C27 110.94(12)
O25 C26 H26A 109.5
C27 C26 H26A 109.5
O25 C26 H26B 109.5
C27 C26 H26B 109.5
H26A C26 H26B 108.0
C26 C27 H27A 109.5
C26 C27 H27B 109.5
H27A C27 H27B 109.5
C26 C27 H27C 109.5
H27A C27 H27C 109.5
H27B C27 H27C 109.5

loop_
_geom_bond_atom_site_label_1
_geom_bond_atom_site_label_2
_geom_bond_distance
C1A N1 1.3920(17)
C1A C7 1.3978(18)
C1A C3A 1.403(2)
N1 C2 1.3543(17)
N1 H1N 0.9798(11)
C2 C3 1.380(2)
C2 H2A 0.9500
C3 C8 1.4323(19)
C3 C3A 1.4480(18)
C3A C4 1.4013(19)
C4 C5 1.3818(18)
C4 H4A 0.9500
C5 C6 1.407(2)
C5 H5A 0.9500
C6 C7 1.3903(19)
C6 C9 1.5248(17)
C7 H7A 0.9500
C8 O8 1.2288(17)
C8 H8A 0.9500
C9 C10 1.5371(19)
C9 C21 1.5606(19)
C9 H9A 1.0000
C10 N11 1.4625(16)
C10 C24 1.5286(18)
C10 H10A 1.0000
N11 C12 1.3428(18)
N11 H11N 0.9798(10)
C12 O12 1.2139(16)
C12 O13 1.3576(16)
O13 C14 1.4564(16)
C14 C15 1.504(2)
C14 H14A 0.9900
C14 H14B 0.9900
C15 C16 1.383(2)
C15 C20 1.391(2)
C16 C17 1.389(2)
C16 H16A 0.9500
C17 C18 1.381(2)
C17 H17A 0.9500
C18 C19 1.380(3)
C18 H18A 0.9500
C19 C20 1.385(2)
C19 H19A 0.9500
C20 H20A 0.9500
C21 C23 1.523(2)
C21 C22 1.533(2)
C21 H21A 1.0000
C22 H22A 0.9800
C22 H22B 0.9800
C22 H22C 0.9800
C23 H23A 0.9800
C23 H23B 0.9800
C23 H23C 0.9800
C24 O24 1.2095(17)
C24 O25 1.3267(17)
O25 C26 1.4659(16)
C26 C27 1.506(2)
C26 H26A 0.9900
C26 H26B 0.9900
C27 H27A 0.9800
C27 H27B 0.9800
C27 H27C 0.9800

loop_
_geom_hbond_atom_site_label_D
_geom_hbond_atom_site_label_H
_geom_hbond_atom_site_label_A
_geom_hbond_distance_DH
_geom_hbond_distance_HA
_geom_hbond_distance_DA
_geom_hbond_angle_DHA
_geom_hbond_site_symmetry_A
N1 H1N O24 0.9798(11) 1.968(8) 2.8838(16) 154.5(15) 3_655
N11 H11N O8 0.9798(10) 1.913(3) 2.8848(16) 170.8(15) 2_645

loop_
_geom_torsion_atom_site_label_1
_geom_torsion_atom_site_label_2
_geom_torsion_atom_site_label_3
_geom_torsion_atom_site_label_4
_geom_torsion
C7 C1A N1 C2 -179.48(13)
C3A C1A N1 C2 0.72(14)
C1A N1 C2 C3 -0.28(15)
N1 C2 C3 C8 -179.67(12)
N1 C2 C3 C3A -0.27(15)
N1 C1A C3A C4 178.65(11)
C7 C1A C3A C4 -1.17(19)
N1 C1A C3A C3 -0.86(14)
C7 C1A C3A C3 179.32(12)
C2 C3 C3A C4 -178.70(14)
C8 C3 C3A C4 0.7(2)
C2 C3 C3A C1A 0.69(14)
C8 C3 C3A C1A -179.94(13)
C1A C3A C4 C5 -0.72(18)
C3 C3A C4 C5 178.61(14)
C3A C4 C5 C6 1.75(19)
C4 C5 C6 C7 -0.9(2)
C4 C5 C6 C9 -179.83(12)
C5 C6 C7 C1A -0.98(18)
C9 C6 C7 C1A 177.91(12)
N1 C1A C7 C6 -177.76(12)
C3A C1A C7 C6 2.02(19)
C2 C3 C8 O8 177.92(13)
C3A C3 C8 O8 -1.3(2)
C7 C6 C9 C10 -37.31(17)
C5 C6 C9 C10 141.61(12)
C7 C6 C9 C21 89.30(15)
C5 C6 C9 C21 -91.79(15)
C6 C9 C10 N11 -159.14(11)
C21 C9 C10 N11 72.49(14)
C6 C9 C10 C24 -36.91(16)
C21 C9 C10 C24 -165.28(11)
C24 C10 N11 C12 90.00(14)
C9 C10 N11 C12 -144.44(12)
C10 N11 C12 O12 -1.1(2)
C10 N11 C12 O13 178.39(11)
O12 C12 O13 C14 -3.50(18)
N11 C12 O13 C14 177.00(11)
C12 O13 C14 C15 -72.86(15)
O13 C14 C15 C16 126.19(13)
O13 C14 C15 C20 -55.63(17)
C20 C15 C16 C17 1.27(19)
C14 C15 C16 C17 179.48(12)
C15 C16 C17 C18 0.4(2)
C16 C17 C18 C19 -1.4(2)
C17 C18 C19 C20 0.8(2)
C18 C19 C20 C15 0.8(2)
C16 C15 C20 C19 -1.9(2)
C14 C15 C20 C19 179.92(13)
C6 C9 C21 C23 68.37(15)
C10 C9 C21 C23 -163.28(11)
C6 C9 C21 C22 -56.37(16)
C10 C9 C21 C22 71.99(14)
N11 C10 C24 O24 -101.61(15)
C9 C10 C24 O24 135.97(13)
N11 C10 C24 O25 76.60(14)
C9 C10 C24 O25 -45.82(15)
O24 C24 O25 C26 -5.31(18)
C10 C24 O25 C26 176.51(10)
C24 O25 C26 C27 -78.79(16)
